data_1542049
loop_
_publ_author_name
'Luzzati, V.'

_publ_section_title
;
 Structure cristalline de l'acide nitrique anhydre.
;
_journal_name_full
;
Comptes Rendus Hebdomadaires des Seances de l'Academie des Sciences (1884 - 
1965)
;
_journal_page_first 1349
_journal_page_last 1351
_journal_volume 229
_journal_year 1949
_chemical_formula_sum 'H N O3'
_space_group_IT_number 14
_symmetry_space_group_name_Hall '-P 2yab'
_symmetry_space_group_name_H-M 'P 1 21/a 1'
_cell_angle_alpha 90
_cell_angle_beta 90
_cell_angle_gamma 90
_cell_formula_units_Z 16
_cell_length_a 16.23
_cell_length_b 8.57
_cell_length_c 6.31
_cell_volume 877.665
_citation_journal_id_ASTM COREAF
_cod_data_source_file Luzzati_COREAF_1949_81.cif
_cod_data_source_block H1N1O3
_cod_depositor_comments
;
Fixing positions of O4 and O10 (removing the errorneous "-" sign from
the y coordinates) after consulting the Acta Cryst. paper (Luzzati,
V. (1951). Acta Cryst. 4, 120-131, DOI:10.1107/S0365110X51000404) that
seems to describe exactely the same structure. Now the NO2 geometry is
much more reasonable.

Saulius Gra\<zulis
2017-07-31
;
_cod_original_cell_volume 877.6648
_cod_original_sg_symbol_Hall '-P 2ybc (z,y,-x)'
_cod_original_formula_sum 'H1 N1 O3'
_cod_database_code 1542049

loop_
_symmetry_equiv_pos_as_xyz
x,y,z
-x+1/2,y+1/2,-z
-x,-y,-z
x-1/2,-y-1/2,z

loop_
_atom_site_label
_atom_site_type_symbol
_atom_site_fract_x
_atom_site_fract_y
_atom_site_fract_z
_atom_site_occupancy
_atom_site_U_iso_or_equiv
O12 O-2 0.417 0.197 0.42 1 0.0
N1 N+5 0.008 0.257 0.027 1 0.0
O8 O-2 0.212 0.302 -0.12 1 0.0
O3 O-2 0.043 0.372 0.095 1 0.0
O5 O-2 0.164 -0.033 0.4 1 0.0
N2 N+5 0.131 0.077 0.479 1 0.0
N4 N+5 0.381 0.073 0.474 1 0.0
O4 O-2 0.071 0.102 0.591 1 0.0
O11 O-2 0.418 -0.042 0.395 1 0.0
O7 O-2 0.308 0.433 0.083 1 0.0
N3 N+5 0.252 0.413 -0.032 1 0.0
O1 O-2 -0.055 0.248 -0.1 1 0.0
O10 O-2 0.32 0.09 0.591 1 0.0
O6 O-2 0.168 0.205 0.42 1 0.0
O2 O-2 0.036 0.14 0.083 1 0.0
O9 O-2 0.208 0.531 -0.1 1 0.0
